data_7062214
loop_
_publ_author_name
'Wang, Zongkang'
'Yuan, Yang'
'Jin, Shuxin'
'Wang, Ye'
'Gu, Yingge'
'Wang, Chengyu'
'Li, Yanzhong'

_publ_section_title
;
 Copper-catalyzed synthesis of benzo[4,5]thiazolo[3,2-a]indoles from
 elemental sulfur and 1-(2-iodophenyl)-1H-indoles
;
_journal_issue 3
_journal_name_full 'New Journal of Chemistry'
_journal_page_first 1055
_journal_page_last 1058
_journal_paper_doi 10.1039/D2NJ05660G
_journal_volume 47
_journal_year 2023
_chemical_formula_moiety 'C14.051 H10.102 N S0.949'
_chemical_formula_sum 'C14.05 H10.1 N S0.95'
_chemical_formula_weight 223.39
_space_group_crystal_system monoclinic
_space_group_IT_number 14
_space_group_name_Hall '-P 2ybc'
_space_group_name_H-M_alt 'P 1 21/c 1'
_atom_sites_solution_hydrogens geom
_atom_sites_solution_primary dual
_audit_creation_date 2021-11-23
_audit_creation_method
;
Olex2 1.5-beta
(compiled 2021.11.18 svn.ra9532c28 for OlexSys, GUI svn.r6427)
;
_audit_update_record
;
2022-04-10 deposited with the CCDC.	2022-12-20 downloaded from the CCDC.
;
_cell_angle_alpha 90
_cell_angle_beta 103.775(2)
_cell_angle_gamma 90
_cell_formula_units_Z 4
_cell_length_a 10.6100(7)
_cell_length_b 8.4073(5)
_cell_length_c 12.0322(7)
_cell_measurement_reflns_used 9110
_cell_measurement_temperature 296.15
_cell_measurement_theta_max 72.31
_cell_measurement_theta_min 5.00
_cell_volume 1042.42(11)
_computing_cell_refinement 'SAINT V8.38A (Bruker, 2018)'
_computing_data_reduction 'SAINT V8.38A (Bruker, 2018)'
_computing_molecular_graphics 'Olex2 1.5-beta (Dolomanov et al., 2009)'
_computing_publication_material 'Olex2 1.5-beta (Dolomanov et al., 2009)'
_computing_structure_refinement 'SHELXL 2018/3 (Sheldrick, 2015)'
_computing_structure_solution 'SHELXT 2018/2 (Sheldrick, 2018)'
_diffrn_ambient_temperature 296.15
_diffrn_measured_fraction_theta_full 0.997
_diffrn_measured_fraction_theta_max 0.991
_diffrn_measurement_device_type 'CCD area detector'
_diffrn_measurement_method 'phi and omega scans'
_diffrn_radiation_monochromator graphite
_diffrn_radiation_type CuK\a
_diffrn_radiation_wavelength 1.54178
_diffrn_reflns_av_R_equivalents 0.0319
_diffrn_reflns_av_unetI/netI 0.0162
_diffrn_reflns_Laue_measured_fraction_full 0.997
_diffrn_reflns_Laue_measured_fraction_max 0.991
_diffrn_reflns_limit_h_max 13
_diffrn_reflns_limit_h_min -13
_diffrn_reflns_limit_k_max 10
_diffrn_reflns_limit_k_min -10
_diffrn_reflns_limit_l_max 13
_diffrn_reflns_limit_l_min -14
_diffrn_reflns_number 25614
_diffrn_reflns_point_group_measured_fraction_full 0.997
_diffrn_reflns_point_group_measured_fraction_max 0.991
_diffrn_reflns_theta_full 67.679
_diffrn_reflns_theta_max 72.456
_diffrn_reflns_theta_min 4.290
_diffrn_source_current 1.1
_diffrn_source_power 0.05500000000000001
_diffrn_source_voltage 50.0
_exptl_absorpt_coefficient_mu 2.365
_exptl_absorpt_correction_T_max 0.7536
_exptl_absorpt_correction_T_min 0.6156
_exptl_absorpt_correction_type multi-scan
_exptl_absorpt_process_details
;
SADABS-2016/2 (Bruker,2016/2) was used for absorption correction.
wR2(int) was 0.0908 before and 0.0470 after correction.
The Ratio of minimum to maximum transmission is 0.8169.
The \l/2 correction factor is Not present.
;
_exptl_crystal_colour 'clear light colourless'
_exptl_crystal_colour_lustre clear
_exptl_crystal_colour_modifier light
_exptl_crystal_colour_primary colourless
_exptl_crystal_density_diffrn 1.423
_exptl_crystal_description block
_exptl_crystal_F_000 466
_exptl_crystal_size_max 0.32
_exptl_crystal_size_mid 0.18
_exptl_crystal_size_min 0.15
_refine_diff_density_max 0.307
_refine_diff_density_min -0.536
_refine_diff_density_rms 0.043
_refine_ls_extinction_coef 0.0062(8)
_refine_ls_extinction_expression Fc^*^=kFc[1+0.001xFc^2^\l^3^/sin(2\q)]^-1/4^
_refine_ls_extinction_method 'SHELXL-2018/3 (Sheldrick 2018)'
_refine_ls_goodness_of_fit_ref 1.087
_refine_ls_hydrogen_treatment constr
_refine_ls_matrix_type full
_refine_ls_number_parameters 166
_refine_ls_number_reflns 2049
_refine_ls_number_restraints 64
_refine_ls_restrained_S_all 1.407
_refine_ls_R_factor_all 0.0352
_refine_ls_R_factor_gt 0.0344
_refine_ls_shift/su_max 0.001
_refine_ls_shift/su_mean 0.000
_refine_ls_structure_factor_coef Fsqd
_refine_ls_weighting_details 'w=1/[\s^2^(Fo^2^)+(0.0537P)^2^+0.3912P] where P=(Fo^2^+2Fc^2^)/3'
_refine_ls_weighting_scheme calc
_refine_ls_wR_factor_gt 0.0966
_refine_ls_wR_factor_ref 0.0974
_reflns_Friedel_coverage 0.000
_reflns_number_gt 1977
_reflns_number_total 2049
_reflns_threshold_expression 'I > 2\s(I)'
_cod_data_source_file d2nj05660g2.cif
_cod_data_source_block wzk
_cod_depositor_comments 'Adding full bibliography for 7062214.cif.'
_cod_original_formula_sum 'C14.05 H10.10 N S0.95'
_cod_database_code 7062214
_shelx_shelxl_version_number 2018/3
_shelx_space_group_comment
;
The symmetry employed for this shelxl refinement is uniquely defined
by the following loop, which should always be used as a source of
symmetry information in preference to the above space-group names.
They are only intended as comments.
;
_shelx_estimated_absorpt_t_max 0.718
_shelx_estimated_absorpt_t_min 0.518
_olex2_refinement_description
;
1. Fixed Uiso
 At 1.2 times of:
  All C(H) groups, All C(H,H) groups
2. Restrained distances
 C15-C7 \\sim C7-C14 \\sim C15-C4 \\sim C13-C14 \\sim S1-C7 \\sim S2-C7 \\sim
S1-C4 \\sim S2-C13
 with sigma of 0.02
3. Rigid bond restraints
 C14
 with sigma for 1-2 distances of 0.005 and sigma for 1-3 distances of 0.01
 C15, S1, C14, S2
 with sigma for 1-2 distances of 0.005 and sigma for 1-3 distances of 0.01
4. Uiso/Uaniso restraints and constraints
C14: within 2A with sigma of 0.005 and sigma for terminal atoms of 0.01 within
2A
C15 \\sim S1 \\sim C14 \\sim S2: within 2A with sigma of 0.005 and sigma for
terminal atoms of 0.01 within 2A
Uanis(C14) \\sim Ueq: with sigma of 0.005 and sigma for terminal atoms of 0.01
Uanis(C15) \\sim Ueq, Uanis(S1) \\sim Ueq, Uanis(C14) \\sim Ueq, Uanis(S2)
\\sim Ueq: with sigma of 0.005 and sigma for terminal atoms of 0.01
5. Others
 Sof(S2)=1-FVAR(1)
 Sof(C14)=Sof(H14a)=Sof(H14b)=FVAR(1)
 Sof(C15)=Sof(H15a)=Sof(H15b)=1-FVAR(2)
 Sof(S1)=FVAR(2)
6.a Secondary CH2 refined with riding coordinates:
 C14(H14a,H14b), C15(H15a,H15b)
6.b Aromatic/amide H refined with riding coordinates:
 C3(H3), C12(H12), C6(H6), C9(H9), C10(H10), C1(H1), C2(H2), C11(H11)
;
_olex2_submission_special_instructions 'No special instructions were received'

loop_
_space_group_symop_operation_xyz
'x, y, z'
'-x, y+1/2, -z+1/2'
'-x, -y, -z'
'x, -y-1/2, z-1/2'

loop_
_atom_site_label
_atom_site_type_symbol
_atom_site_fract_x
_atom_site_fract_y
_atom_site_fract_z
_atom_site_U_iso_or_equiv
_atom_site_adp_type
_atom_site_occupancy
_atom_site_site_symmetry_order
_atom_site_calc_flag
_atom_site_refinement_flags_posn
_atom_site_refinement_flags_adp
_atom_site_refinement_flags_occupancy
_atom_site_disorder_assembly
_atom_site_disorder_group
S1 S 0.56729(10) 0.45214(14) 0.26449(11) 0.0292(3) Uani 0.712(4) 1 d D U P A 1
C14 C 0.2897(7) 0.5060(11) 0.2053(8) 0.0411(19) Uani 0.763(4) 1 d D U P A 1
H14A H 0.261412 0.395926 0.200428 0.049 Uiso 0.763(4) 1 calc R U P A 1
H14B H 0.281056 0.548121 0.128790 0.049 Uiso 0.763(4) 1 calc R U P A 1
N1 N 0.42780(11) 0.62590(13) 0.36683(9) 0.0240(3) Uani 1 1 d . . . . .
C5 C 0.55446(13) 0.65773(15) 0.42802(11) 0.0250(3) Uani 1 1 d . . . . .
C8 C 0.30378(13) 0.67781(15) 0.36814(11) 0.0244(3) Uani 1 1 d . . . . .
C4 C 0.64254(14) 0.57035(16) 0.38141(12) 0.0283(3) Uani 1 1 d D . . . .
C13 C 0.21603(13) 0.60643(16) 0.27434(11) 0.0277(3) Uani 1 1 d D . . . .
C7 C 0.42165(15) 0.52318(16) 0.27497(12) 0.0301(3) Uani 1 1 d D . . . .
C3 C 0.77518(14) 0.58057(18) 0.42975(13) 0.0343(3) Uani 1 1 d . . . . .
H3 H 0.833896 0.522150 0.399894 0.041 Uiso 1 1 calc R U . . .
C12 C 0.08395(14) 0.63982(18) 0.25671(13) 0.0338(3) Uani 1 1 d . . . . .
H12 H 0.024411 0.593979 0.195751 0.041 Uiso 1 1 calc R U . . .
C6 C 0.59759(14) 0.75746(16) 0.52123(11) 0.0295(3) Uani 1 1 d . . . . .
H6 H 0.539385 0.816433 0.551342 0.035 Uiso 1 1 calc R U . . .
C9 C 0.26269(14) 0.77957(16) 0.44360(12) 0.0290(3) Uani 1 1 d . . . . .
H9 H 0.321426 0.825242 0.505183 0.035 Uiso 1 1 calc R U . . .
C10 C 0.13114(15) 0.81021(18) 0.42353(13) 0.0352(3) Uani 1 1 d . . . . .
H10 H 0.100856 0.877713 0.472637 0.042 Uiso 1 1 calc R U . . .
C1 C 0.73023(15) 0.76652(18) 0.56817(12) 0.0344(3) Uani 1 1 d . . . . .
H1 H 0.761136 0.832136 0.630978 0.041 Uiso 1 1 calc R U . . .
C2 C 0.81798(14) 0.67923(19) 0.52301(13) 0.0370(4) Uani 1 1 d . . . . .
H2 H 0.906387 0.687439 0.556000 0.044 Uiso 1 1 calc R U . . .
C11 C 0.04262(14) 0.74169(18) 0.33078(14) 0.0366(4) Uani 1 1 d . . . . .
H11 H -0.045252 0.765116 0.318901 0.044 Uiso 1 1 calc R U . . .
S2 S 0.2864(5) 0.4786(9) 0.2028(6) 0.0333(9) Uani 0.237(4) 1 d D U P A 2
C15 C 0.5652(10) 0.4776(18) 0.2793(12) 0.039(3) Uani 0.288(4) 1 d D U P A 2
H15A H 0.578884 0.364044 0.290472 0.047 Uiso 0.288(4) 1 calc R U P A 2
H15B H 0.589118 0.508885 0.209468 0.047 Uiso 0.288(4) 1 calc R U P A 2

loop_
_atom_site_aniso_label
_atom_site_aniso_U_11
_atom_site_aniso_U_22
_atom_site_aniso_U_33
_atom_site_aniso_U_23
_atom_site_aniso_U_13
_atom_site_aniso_U_12
S1 0.0357(4) 0.0232(4) 0.0319(4) -0.0033(2) 0.0147(3) 0.0020(2)
C14 0.043(2) 0.041(4) 0.038(2) 0.0198(17) 0.0077(14) -0.0019(16)
N1 0.0306(6) 0.0200(5) 0.0231(5) -0.0004(4) 0.0097(4) -0.0005(4)
C5 0.0300(7) 0.0211(6) 0.0251(6) 0.0054(5) 0.0089(5) -0.0004(5)
C8 0.0290(6) 0.0203(6) 0.0253(6) 0.0033(5) 0.0096(5) -0.0010(5)
C4 0.0346(7) 0.0219(6) 0.0309(7) 0.0046(5) 0.0128(6) 0.0009(5)
C13 0.0346(7) 0.0220(6) 0.0268(7) 0.0025(5) 0.0081(5) -0.0034(5)
C7 0.0488(9) 0.0198(6) 0.0257(7) -0.0007(5) 0.0166(6) -0.0026(6)
C3 0.0334(7) 0.0295(7) 0.0425(8) 0.0072(6) 0.0138(6) 0.0036(6)
C12 0.0319(7) 0.0305(7) 0.0372(8) 0.0025(6) 0.0046(6) -0.0042(6)
C6 0.0360(7) 0.0269(7) 0.0265(7) 0.0016(5) 0.0095(5) -0.0010(5)
C9 0.0342(7) 0.0256(7) 0.0293(7) -0.0013(5) 0.0115(5) -0.0013(5)
C10 0.0378(8) 0.0302(7) 0.0418(8) -0.0017(6) 0.0181(6) 0.0023(6)
C1 0.0386(8) 0.0332(8) 0.0292(7) 0.0023(6) 0.0038(6) -0.0062(6)
C2 0.0315(7) 0.0369(8) 0.0403(8) 0.0096(6) 0.0042(6) -0.0027(6)
C11 0.0294(7) 0.0327(8) 0.0489(9) 0.0033(6) 0.0116(6) 0.0007(6)
S2 0.0331(13) 0.0297(19) 0.0397(14) 0.0123(10) 0.0141(10) -0.0012(9)
C15 0.043(3) 0.035(4) 0.042(4) 0.009(3) 0.015(3) 0.001(3)

loop_
_atom_type_symbol
_atom_type_description
_atom_type_scat_dispersion_real
_atom_type_scat_dispersion_imag
_atom_type_scat_source
C C 0.0181 0.0091 'International Tables Vol C Tables 4.2.6.8 and 6.1.1.4'
H H 0.0000 0.0000 'International Tables Vol C Tables 4.2.6.8 and 6.1.1.4'
N N 0.0311 0.0180 'International Tables Vol C Tables 4.2.6.8 and 6.1.1.4'
S S 0.3331 0.5567 'International Tables Vol C Tables 4.2.6.8 and 6.1.1.4'

loop_
_geom_angle_atom_site_label_1
_geom_angle_atom_site_label_2
_geom_angle_atom_site_label_3
_geom_angle
_geom_angle_site_symmetry_1
_geom_angle_site_symmetry_3
_geom_angle_publ_flag
C7 S1 C4 89.40(8) . . ?
H14A C14 H14B 109.5 . . ?
C13 C14 H14A 111.7 . . ?
C13 C14 H14B 111.7 . . ?
C7 C14 H14A 111.7 . . ?
C7 C14 H14B 111.7 . . ?
C7 C14 C13 100.3(5) . . ?
C8 N1 C5 136.80(11) . . ?
C8 N1 C7 109.77(11) . . ?
C7 N1 C5 113.27(11) . . ?
N1 C5 C4 109.71(12) . . ?
C6 C5 N1 129.26(12) . . ?
C6 C5 C4 121.03(13) . . ?
N1 C8 C13 107.63(11) . . ?
N1 C8 C9 130.18(12) . . ?
C9 C8 C13 122.19(12) . . ?
C5 C4 S1 113.43(11) . . ?
C5 C4 C15 108.0(4) . . ?
C3 C4 S1 126.36(12) . . ?
C3 C4 C5 120.20(13) . . ?
C3 C4 C15 131.8(4) . . ?
C8 C13 C14 110.2(3) . . ?
C8 C13 S2 113.4(2) . . ?
C12 C13 C14 130.9(3) . . ?
C12 C13 C8 118.85(13) . . ?
C12 C13 S2 127.6(2) . . ?
C14 C7 S1 133.8(3) . . ?
N1 C7 S1 114.07(11) . . ?
N1 C7 C14 112.0(3) . . ?
N1 C7 S2 117.5(2) . . ?
N1 C7 C15 105.4(4) . . ?
S2 C7 C15 137.1(5) . . ?
C4 C3 H3 120.6 . . ?
C2 C3 C4 118.71(14) . . ?
C2 C3 H3 120.6 . . ?
C13 C12 H12 120.4 . . ?
C11 C12 C13 119.25(13) . . ?
C11 C12 H12 120.4 . . ?
C5 C6 H6 121.0 . . ?
C5 C6 C1 117.98(13) . . ?
C1 C6 H6 121.0 . . ?
C8 C9 H9 121.3 . . ?
C10 C9 C8 117.44(13) . . ?
C10 C9 H9 121.3 . . ?
C9 C10 H10 119.3 . . ?
C9 C10 C11 121.35(14) . . ?
C11 C10 H10 119.3 . . ?
C6 C1 H1 119.4 . . ?
C6 C1 C2 121.28(14) . . ?
C2 C1 H1 119.4 . . ?
C3 C2 C1 120.78(14) . . ?
C3 C2 H2 119.6 . . ?
C1 C2 H2 119.6 . . ?
C12 C11 C10 120.92(14) . . ?
C12 C11 H11 119.5 . . ?
C10 C11 H11 119.5 . . ?
C7 S2 C13 91.4(3) . . ?
C4 C15 C7 103.6(7) . . ?
C4 C15 H15A 111.0 . . ?
C4 C15 H15B 111.0 . . ?
C7 C15 H15A 111.0 . . ?
C7 C15 H15B 111.0 . . ?
H15A C15 H15B 109.0 . . ?

loop_
_geom_bond_atom_site_label_1
_geom_bond_atom_site_label_2
_geom_bond_distance
_geom_bond_site_symmetry_2
_geom_bond_publ_flag
S1 C4 1.7519(18) . ?
S1 C7 1.6892(19) . ?
C14 H14A 0.9700 . ?
C14 H14B 0.9700 . ?
C14 C13 1.524(7) . ?
C14 C7 1.458(7) . ?
N1 C5 1.3958(17) . ?
N1 C8 1.3900(17) . ?
N1 C7 1.3919(17) . ?
C5 C4 1.4062(19) . ?
C5 C6 1.3878(19) . ?
C8 C13 1.4143(19) . ?
C8 C9 1.3911(19) . ?
C4 C3 1.392(2) . ?
C4 C15 1.520(10) . ?
C13 C12 1.395(2) . ?
C13 S2 1.661(6) . ?
C7 S2 1.536(6) . ?
C7 C15 1.560(11) . ?
C3 H3 0.9300 . ?
C3 C2 1.382(2) . ?
C12 H12 0.9300 . ?
C12 C11 1.381(2) . ?
C6 H6 0.9300 . ?
C6 C1 1.388(2) . ?
C9 H9 0.9300 . ?
C9 C10 1.383(2) . ?
C10 H10 0.9300 . ?
C10 C11 1.400(2) . ?
C1 H1 0.9300 . ?
C1 C2 1.393(2) . ?
C2 H2 0.9300 . ?
C11 H11 0.9300 . ?
C15 H15A 0.9700 . ?
C15 H15B 0.9700 . ?

loop_
_geom_torsion_atom_site_label_1
_geom_torsion_atom_site_label_2
_geom_torsion_atom_site_label_3
_geom_torsion_atom_site_label_4
_geom_torsion
_geom_torsion_site_symmetry_1
_geom_torsion_site_symmetry_2
_geom_torsion_site_symmetry_3
_geom_torsion_site_symmetry_4
_geom_torsion_publ_flag
S1 C4 C3 C2 -179.35(12) . . . . ?
C14 C13 C12 C11 -177.2(5) . . . . ?
N1 C5 C4 S1 -0.08(15) . . . . ?
N1 C5 C4 C3 -178.85(12) . . . . ?
N1 C5 C4 C15 1.6(7) . . . . ?
N1 C5 C6 C1 179.04(12) . . . . ?
N1 C8 C13 C14 -2.2(4) . . . . ?
N1 C8 C13 C12 179.94(12) . . . . ?
N1 C8 C13 S2 4.3(3) . . . . ?
N1 C8 C9 C10 -179.93(13) . . . . ?
N1 C7 S2 C13 6.2(5) . . . . ?
N1 C7 C15 C4 -0.9(10) . . . . ?
C5 N1 C8 C13 174.71(13) . . . . ?
C5 N1 C8 C9 -5.7(2) . . . . ?
C5 N1 C7 S1 3.82(15) . . . . ?
C5 N1 C7 C14 -173.7(4) . . . . ?
C5 N1 C7 S2 179.2(4) . . . . ?
C5 N1 C7 C15 1.9(7) . . . . ?
C5 C4 C3 C2 -0.7(2) . . . . ?
C5 C4 C15 C7 -0.4(10) . . . . ?
C5 C6 C1 C2 0.4(2) . . . . ?
C8 N1 C5 C4 -176.97(13) . . . . ?
C8 N1 C5 C6 3.0(2) . . . . ?
C8 N1 C7 S1 179.96(10) . . . . ?
C8 N1 C7 C14 2.5(5) . . . . ?
C8 N1 C7 S2 -4.7(4) . . . . ?
C8 N1 C7 C15 178.1(7) . . . . ?
C8 C13 C12 C11 0.2(2) . . . . ?
C8 C13 S2 C7 -6.0(4) . . . . ?
C8 C9 C10 C11 -0.1(2) . . . . ?
C4 S1 C7 C14 173.6(6) . . . . ?
C4 S1 C7 N1 -3.16(12) . . . . ?
C4 C5 C6 C1 -0.95(19) . . . . ?
C4 C3 C2 C1 0.2(2) . . . . ?
C13 C14 C7 S1 179.70(15) . . . . ?
C13 C14 C7 N1 -3.5(6) . . . . ?
C13 C8 C9 C10 -0.4(2) . . . . ?
C13 C12 C11 C10 -0.6(2) . . . . ?
C7 S1 C4 C5 1.83(12) . . . . ?
C7 S1 C4 C3 -179.48(13) . . . . ?
C7 C14 C13 C8 3.4(6) . . . . ?
C7 C14 C13 C12 -179.1(2) . . . . ?
C7 N1 C5 C4 -2.29(15) . . . . ?
C7 N1 C5 C6 177.72(13) . . . . ?
C7 N1 C8 C13 -0.11(14) . . . . ?
C7 N1 C8 C9 179.51(13) . . . . ?
C3 C4 C15 C7 -179.9(3) . . . . ?
C12 C13 S2 C7 178.82(16) . . . . ?
C6 C5 C4 S1 179.92(11) . . . . ?
C6 C5 C4 C3 1.1(2) . . . . ?
C6 C5 C4 C15 -178.4(7) . . . . ?
C6 C1 C2 C3 0.0(2) . . . . ?
C9 C8 C13 C14 178.2(4) . . . . ?
C9 C8 C13 C12 0.3(2) . . . . ?
C9 C8 C13 S2 -175.3(3) . . . . ?
C9 C10 C11 C12 0.6(2) . . . . ?
S2 C13 C12 C11 175.1(4) . . . . ?
S2 C7 C15 C4 -177.3(5) . . . . ?
C15 C4 C3 C2 178.7(9) . . . . ?
C15 C7 S2 C13 -177.7(9) . . . . ?
